data_1575164
loop_
_publ_author_name
'Li, Huan'
'Zhou, Qi'
'Hou, Tianjiao'
'Yi, Zhenxin'
'Wang, Guixiang'
'Zhu, Long'
'Gao, Yuan'
'Zhang, Yu'
'Luo, Jun'

_publ_section_title
;
 Impact of stereochemistry in 3D energetic materials science: a case based
 on peripheral editing of the 2,4,10-trioxaadamantane backbone.
;
_journal_issue 34
_journal_name_full 'Chemical science'
_journal_page_first 15587
_journal_page_last 15596
_journal_paper_doi 10.1039/d5sc02800k
_journal_volume 16
_journal_year 2025
_chemical_formula_moiety 'C7 H7 N3 O12'
_chemical_formula_sum 'C7 H7 N3 O12'
_chemical_formula_weight 325.16
_space_group_crystal_system monoclinic
_space_group_IT_number 14
_space_group_name_Hall '-P 2ybc'
_space_group_name_H-M_alt 'P 1 21/c 1'
_atom_sites_solution_hydrogens geom
_atom_sites_solution_primary dual
_audit_creation_date 2024-06-07
_audit_creation_method
;
Olex2 1.5
(compiled 2024.02.16 svn.r378c4104 for OlexSys, GUI svn.r6928)
;
_audit_update_record
;
2025-02-19 deposited with the CCDC.	2025-07-21 downloaded from the CCDC.
;
_cell_angle_alpha 90
_cell_angle_beta 113.806(10)
_cell_angle_gamma 90
_cell_formula_units_Z 4
_cell_length_a 15.062(5)
_cell_length_b 5.9269(16)
_cell_length_c 14.178(4)
_cell_measurement_reflns_used 3706
_cell_measurement_temperature 293.15
_cell_measurement_theta_max 31.434
_cell_measurement_theta_min 2.881
_cell_volume 1158.0(6)
_computing_cell_refinement 'SAINT V8.40B (?, 2016)'
_computing_data_reduction 'SAINT V8.40B (?, 2016)'
_computing_molecular_graphics 'Olex2 1.5 (Dolomanov et al., 2009)'
_computing_publication_material 'Olex2 1.5 (Dolomanov et al., 2009)'
_computing_structure_refinement 'SHELXL 2018/3 (Sheldrick, 2015)'
_computing_structure_solution 'SHELXT 2018/2 (Sheldrick, 2018)'
_diffrn_ambient_temperature 293.15
_diffrn_measured_fraction_theta_full 0.998
_diffrn_measured_fraction_theta_max 0.990
_diffrn_measurement_device_type 'Bruker D8 VENTURE'
_diffrn_measurement_method '\f and \w scans'
_diffrn_radiation_type MoK\a
_diffrn_radiation_wavelength 0.71073
_diffrn_reflns_av_R_equivalents 0.0477
_diffrn_reflns_av_unetI/netI 0.0483
_diffrn_reflns_Laue_measured_fraction_full 0.998
_diffrn_reflns_Laue_measured_fraction_max 0.990
_diffrn_reflns_limit_h_max 15
_diffrn_reflns_limit_h_min -22
_diffrn_reflns_limit_k_max 8
_diffrn_reflns_limit_k_min -8
_diffrn_reflns_limit_l_max 20
_diffrn_reflns_limit_l_min -20
_diffrn_reflns_number 13726
_diffrn_reflns_point_group_measured_fraction_full 0.998
_diffrn_reflns_point_group_measured_fraction_max 0.990
_diffrn_reflns_theta_full 25.242
_diffrn_reflns_theta_max 31.732
_diffrn_reflns_theta_min 2.881
_diffrn_source_current 40.0
_diffrn_source_power 1.8
_diffrn_source_voltage 45.0
_diffrn_standards_number 0
_exptl_absorpt_coefficient_mu 0.184
_exptl_absorpt_correction_T_max 0.2671
_exptl_absorpt_correction_T_min 0.1857
_exptl_absorpt_correction_type multi-scan
_exptl_absorpt_process_details
;
SADABS-2016/2 (Bruker,2016/2) was used for absorption correction.
wR2(int) was 0.1013 before and 0.0574 after correction.
The Ratio of minimum to maximum transmission is 0.6952.
The \l/2 correction factor is Not present.
;
_exptl_crystal_density_diffrn 1.865
_exptl_crystal_description block
_exptl_crystal_F_000 664
_exptl_crystal_size_max 0.16
_exptl_crystal_size_mid 0.15
_exptl_crystal_size_min 0.13
_refine_diff_density_max 0.350
_refine_diff_density_min -0.288
_refine_diff_density_rms 0.060
_refine_ls_extinction_method none
_refine_ls_goodness_of_fit_ref 1.103
_refine_ls_hydrogen_treatment constr
_refine_ls_matrix_type full
_refine_ls_number_parameters 199
_refine_ls_number_reflns 3903
_refine_ls_number_restraints 0
_refine_ls_restrained_S_all 1.103
_refine_ls_R_factor_all 0.1008
_refine_ls_R_factor_gt 0.0594
_refine_ls_shift/su_max 0.000
_refine_ls_shift/su_mean 0.000
_refine_ls_structure_factor_coef Fsqd
_refine_ls_weighting_details 'w=1/[\s^2^(Fo^2^)+(0.0312P)^2^+0.7637P] where P=(Fo^2^+2Fc^2^)/3'
_refine_ls_weighting_scheme calc
_refine_ls_wR_factor_gt 0.1104
_refine_ls_wR_factor_ref 0.1294
_reflns_Friedel_coverage 0.000
_reflns_number_gt 2586
_reflns_number_total 3903
_reflns_threshold_expression 'I > 2\s(I)'
_cod_data_source_file d5sc02800k2.cif
_cod_data_source_block 240607lu_zl_nlg_0m
_cod_depositor_comments 'Adding full bibliography for 1575161--1575167.cif.'
_cod_database_code 1575164
_shelx_shelxl_version_number 2018/3
_shelx_space_group_comment
;
The symmetry employed for this shelxl refinement is uniquely defined
by the following loop, which should always be used as a source of
symmetry information in preference to the above space-group names.
They are only intended as comments.
;
_shelx_estimated_absorpt_t_max 0.976
_shelx_estimated_absorpt_t_min 0.971
_olex2_refinement_description
;
1. Fixed Uiso
 At 1.2 times of:
  All C(H) groups
2.a Ternary CH refined with riding coordinates:
 C1(H1), C2(H2), C3(H3), C4(H4), C5(H5), C6(H6), C7(H7)
;
_olex2_submission_special_instructions 'No special instructions were received'

loop_
_space_group_symop_operation_xyz
'x, y, z'
'-x, y+1/2, -z+1/2'
'-x, -y, -z'
'x, -y-1/2, z-1/2'

loop_
_atom_site_label
_atom_site_type_symbol
_atom_site_fract_x
_atom_site_fract_y
_atom_site_fract_z
_atom_site_U_iso_or_equiv
_atom_site_adp_type
_atom_site_occupancy
_atom_site_site_symmetry_order
_atom_site_calc_flag
_atom_site_refinement_flags_posn
_atom_site_refinement_flags_adp
_atom_site_refinement_flags_occupancy
_atom_site_disorder_assembly
_atom_site_disorder_group
O1 O 0.19497(11) -0.2175(2) 0.22649(11) 0.0329(3) Uani 1 1 d . . . . .
N1 N 0.17023(15) -0.2277(4) 0.11974(15) 0.0418(5) Uani 1 1 d . . . . .
C1 C 0.21440(14) 0.0074(3) 0.27008(14) 0.0251(4) Uani 1 1 d . . . . .
H1 H 0.166755 0.115437 0.225281 0.030 Uiso 1 1 calc R U . . .
N2 N 0.06320(13) 0.3883(3) 0.36470(15) 0.0369(4) Uani 1 1 d . . . . .
C2 C 0.20544(14) -0.0163(3) 0.37270(14) 0.0254(4) Uani 1 1 d . . . . .
H2 H 0.141559 -0.076840 0.362099 0.030 Uiso 1 1 calc R U . . .
O2 O 0.16915(17) -0.0555(4) 0.07569(14) 0.0635(6) Uani 1 1 d . . . . .
N3 N 0.44321(14) 0.5112(3) 0.28594(15) 0.0348(4) Uani 1 1 d . . . . .
O3 O 0.15289(15) -0.4164(3) 0.08751(15) 0.0592(5) Uani 1 1 d . . . . .
C3 C 0.22083(14) 0.2146(3) 0.42541(15) 0.0257(4) Uani 1 1 d . . . . .
H3 H 0.214396 0.202440 0.491301 0.031 Uiso 1 1 calc R U . . .
O4 O 0.28098(10) -0.1608(2) 0.44028(11) 0.0310(3) Uani 1 1 d . . . . .
C4 C 0.32248(14) 0.2977(3) 0.44297(15) 0.0258(4) Uani 1 1 d . . . . .
H4 H 0.335068 0.443663 0.478460 0.031 Uiso 1 1 calc R U . . .
O5 O 0.15497(10) 0.3843(2) 0.36099(11) 0.0312(3) Uani 1 1 d . . . . .
C5 C 0.37364(15) -0.0777(3) 0.45664(16) 0.0314(4) Uani 1 1 d . . . . .
H5 H 0.421853 -0.183403 0.502380 0.038 Uiso 1 1 calc R U . . .
O6 O 0.01538(13) 0.5457(3) 0.31829(16) 0.0574(5) Uani 1 1 d . . . . .
C6 C 0.31738(13) 0.0844(3) 0.29209(15) 0.0269(4) Uani 1 1 d . . . . .
H6 H 0.327322 0.089612 0.227951 0.032 Uiso 1 1 calc R U . . .
O7 O 0.04322(13) 0.2423(3) 0.41047(15) 0.0523(5) Uani 1 1 d . . . . .
C7 C 0.33144(14) 0.3199(3) 0.34070(15) 0.0267(4) Uani 1 1 d . . . . .
H7 H 0.283734 0.426820 0.295179 0.032 Uiso 1 1 calc R U . . .
O8 O 0.39019(10) 0.1330(2) 0.50567(11) 0.0317(3) Uani 1 1 d . . . . .
O9 O 0.38547(10) -0.0686(2) 0.36382(11) 0.0321(3) Uani 1 1 d . . . . .
O10 O 0.42937(10) 0.3991(3) 0.36727(11) 0.0339(3) Uani 1 1 d . . . . .
O11 O 0.37448(13) 0.5406(3) 0.20688(13) 0.0463(4) Uani 1 1 d . . . . .
O12 O 0.52628(13) 0.5620(3) 0.31076(15) 0.0525(5) Uani 1 1 d . . . . .

loop_
_atom_site_aniso_label
_atom_site_aniso_U_11
_atom_site_aniso_U_22
_atom_site_aniso_U_33
_atom_site_aniso_U_23
_atom_site_aniso_U_13
_atom_site_aniso_U_12
O1 0.0368(8) 0.0272(7) 0.0315(7) -0.0052(6) 0.0104(6) -0.0012(6)
N1 0.0377(10) 0.0500(12) 0.0357(10) -0.0112(9) 0.0127(8) -0.0019(9)
C1 0.0224(9) 0.0216(9) 0.0293(9) -0.0017(7) 0.0084(7) 0.0004(7)
N2 0.0249(9) 0.0405(10) 0.0432(10) -0.0023(8) 0.0114(8) 0.0018(8)
C2 0.0218(9) 0.0225(9) 0.0306(9) 0.0018(7) 0.0094(8) 0.0000(7)
O2 0.0900(17) 0.0630(13) 0.0359(9) 0.0035(9) 0.0237(10) -0.0050(11)
N3 0.0372(10) 0.0290(9) 0.0473(11) -0.0052(8) 0.0264(9) -0.0056(8)
O3 0.0585(12) 0.0566(12) 0.0610(12) -0.0332(10) 0.0226(10) -0.0087(9)
C3 0.0245(9) 0.0241(9) 0.0290(9) 0.0031(7) 0.0112(8) 0.0032(7)
O4 0.0293(7) 0.0234(7) 0.0359(7) 0.0068(6) 0.0085(6) -0.0006(6)
C4 0.0239(9) 0.0198(8) 0.0307(9) 0.0011(7) 0.0078(8) 0.0001(7)
O5 0.0256(7) 0.0308(7) 0.0394(8) 0.0066(6) 0.0155(6) 0.0057(6)
C5 0.0271(10) 0.0241(9) 0.0366(11) 0.0061(8) 0.0063(9) 0.0042(8)
O6 0.0336(9) 0.0564(12) 0.0763(13) 0.0162(10) 0.0161(9) 0.0193(8)
C6 0.0208(9) 0.0280(9) 0.0310(10) 0.0011(7) 0.0094(8) 0.0012(7)
O7 0.0353(9) 0.0597(12) 0.0679(12) 0.0115(9) 0.0271(9) -0.0024(8)
C7 0.0198(8) 0.0249(9) 0.0344(10) 0.0033(7) 0.0100(8) -0.0008(7)
O8 0.0288(7) 0.0262(7) 0.0313(7) 0.0032(6) 0.0029(6) 0.0010(6)
O9 0.0246(7) 0.0287(7) 0.0405(8) 0.0011(6) 0.0106(6) 0.0066(6)
O10 0.0238(7) 0.0344(8) 0.0420(8) 0.0069(6) 0.0119(6) -0.0043(6)
O11 0.0481(10) 0.0560(11) 0.0382(9) 0.0070(8) 0.0211(8) -0.0003(8)
O12 0.0408(10) 0.0587(11) 0.0689(12) -0.0127(9) 0.0335(9) -0.0196(9)

loop_
_atom_type_symbol
_atom_type_description
_atom_type_scat_dispersion_real
_atom_type_scat_dispersion_imag
_atom_type_scat_source
C C 0.0033 0.0016 'International Tables Vol C Tables 4.2.6.8 and 6.1.1.4'
H H 0.0000 0.0000 'International Tables Vol C Tables 4.2.6.8 and 6.1.1.4'
N N 0.0061 0.0033 'International Tables Vol C Tables 4.2.6.8 and 6.1.1.4'
O O 0.0106 0.0060 'International Tables Vol C Tables 4.2.6.8 and 6.1.1.4'

loop_
_geom_angle_atom_site_label_1
_geom_angle_atom_site_label_2
_geom_angle_atom_site_label_3
_geom_angle
_geom_angle_site_symmetry_1
_geom_angle_site_symmetry_3
_geom_angle_publ_flag
N1 O1 C1 114.77(15) . . ?
O2 N1 O1 117.90(19) . . ?
O2 N1 O3 130.2(2) . . ?
O3 N1 O1 111.9(2) . . ?
O1 C1 H1 110.8 . . ?
O1 C1 C2 104.03(15) . . ?
O1 C1 C6 112.14(16) . . ?
C2 C1 H1 110.8 . . ?
C2 C1 C6 107.93(15) . . ?
C6 C1 H1 110.8 . . ?
O6 N2 O5 112.00(19) . . ?
O7 N2 O5 118.49(18) . . ?
O7 N2 O6 129.5(2) . . ?
C1 C2 H2 110.4 . . ?
C1 C2 C3 109.26(15) . . ?
C3 C2 H2 110.4 . . ?
O4 C2 C1 109.92(16) . . ?
O4 C2 H2 110.4 . . ?
O4 C2 C3 106.50(15) . . ?
O11 N3 O10 118.46(18) . . ?
O11 N3 O12 130.5(2) . . ?
O12 N3 O10 111.07(19) . . ?
C2 C3 H3 110.2 . . ?
C4 C3 C2 108.16(16) . . ?
C4 C3 H3 110.2 . . ?
O5 C3 C2 112.49(15) . . ?
O5 C3 H3 110.2 . . ?
O5 C3 C4 105.34(15) . . ?
C5 O4 C2 111.49(14) . . ?
C3 C4 H4 110.0 . . ?
C7 C4 C3 110.00(15) . . ?
C7 C4 H4 110.0 . . ?
O8 C4 C3 107.25(15) . . ?
O8 C4 H4 110.0 . . ?
O8 C4 C7 109.68(16) . . ?
N2 O5 C3 114.96(15) . . ?
O4 C5 H5 107.8 . . ?
O8 C5 O4 111.07(17) . . ?
O8 C5 H5 107.8 . . ?
O9 C5 O4 110.65(16) . . ?
O9 C5 H5 107.8 . . ?
O9 C5 O8 111.58(16) . . ?
C1 C6 H6 110.1 . . ?
C1 C6 C7 108.03(15) . . ?
C7 C6 H6 110.1 . . ?
O9 C6 C1 109.42(16) . . ?
O9 C6 H6 110.1 . . ?
O9 C6 C7 109.06(15) . . ?
C4 C7 C6 107.57(15) . . ?
C4 C7 H7 111.2 . . ?
C6 C7 H7 111.2 . . ?
O10 C7 C4 104.74(15) . . ?
O10 C7 C6 110.75(16) . . ?
O10 C7 H7 111.2 . . ?
C5 O8 C4 111.09(14) . . ?
C5 O9 C6 111.38(15) . . ?
N3 O10 C7 114.20(15) . . ?

loop_
_geom_bond_atom_site_label_1
_geom_bond_atom_site_label_2
_geom_bond_distance
_geom_bond_site_symmetry_2
_geom_bond_publ_flag
O1 N1 1.406(2) . ?
O1 C1 1.449(2) . ?
N1 O2 1.193(3) . ?
N1 O3 1.196(3) . ?
C1 H1 0.9800 . ?
C1 C2 1.521(3) . ?
C1 C6 1.523(3) . ?
N2 O5 1.405(2) . ?
N2 O6 1.200(2) . ?
N2 O7 1.191(3) . ?
C2 H2 0.9800 . ?
C2 C3 1.531(3) . ?
C2 O4 1.437(2) . ?
N3 O10 1.417(2) . ?
N3 O11 1.192(2) . ?
N3 O12 1.194(2) . ?
C3 H3 0.9800 . ?
C3 C4 1.530(3) . ?
C3 O5 1.449(2) . ?
O4 C5 1.408(3) . ?
C4 H4 0.9800 . ?
C4 C7 1.515(3) . ?
C4 O8 1.432(2) . ?
C5 H5 0.9800 . ?
C5 O8 1.401(2) . ?
C5 O9 1.398(3) . ?
C6 H6 0.9800 . ?
C6 C7 1.533(3) . ?
C6 O9 1.438(2) . ?
C7 H7 0.9800 . ?
C7 O10 1.446(2) . ?

loop_
_geom_torsion_atom_site_label_1
_geom_torsion_atom_site_label_2
_geom_torsion_atom_site_label_3
_geom_torsion_atom_site_label_4
_geom_torsion
_geom_torsion_site_symmetry_1
_geom_torsion_site_symmetry_2
_geom_torsion_site_symmetry_3
_geom_torsion_site_symmetry_4
_geom_torsion_publ_flag
O1 C1 C2 C3 -177.91(14) . . . . ?
O1 C1 C2 O4 65.56(18) . . . . ?
O1 C1 C6 C7 -178.34(15) . . . . ?
O1 C1 C6 O9 -59.7(2) . . . . ?
N1 O1 C1 C2 161.74(15) . . . . ?
N1 O1 C1 C6 -81.88(19) . . . . ?
C1 O1 N1 O2 1.3(3) . . . . ?
C1 O1 N1 O3 -178.46(19) . . . . ?
C1 C2 C3 C4 -60.17(19) . . . . ?
C1 C2 C3 O5 55.8(2) . . . . ?
C1 C2 O4 C5 57.9(2) . . . . ?
C1 C6 C7 C4 63.82(19) . . . . ?
C1 C6 C7 O10 177.74(15) . . . . ?
C1 C6 O9 C5 -59.5(2) . . . . ?
C2 C1 C6 C7 -64.34(19) . . . . ?
C2 C1 C6 O9 54.3(2) . . . . ?
C2 C3 C4 C7 60.35(19) . . . . ?
C2 C3 C4 O8 -58.88(19) . . . . ?
C2 C3 O5 N2 84.15(19) . . . . ?
C2 O4 C5 O8 62.8(2) . . . . ?
C2 O4 C5 O9 -61.7(2) . . . . ?
C3 C2 O4 C5 -60.3(2) . . . . ?
C3 C4 C7 C6 -62.24(19) . . . . ?
C3 C4 C7 O10 179.88(15) . . . . ?
C3 C4 O8 C5 60.4(2) . . . . ?
O4 C2 C3 C4 58.51(19) . . . . ?
O4 C2 C3 O5 174.44(15) . . . . ?
O4 C5 O8 C4 -62.4(2) . . . . ?
O4 C5 O9 C6 62.6(2) . . . . ?
C4 C3 O5 N2 -158.25(15) . . . . ?
C4 C7 O10 N3 -157.35(15) . . . . ?
O5 C3 C4 C7 -60.14(19) . . . . ?
O5 C3 C4 O8 -179.37(14) . . . . ?
O6 N2 O5 C3 173.00(18) . . . . ?
C6 C1 C2 C3 62.81(19) . . . . ?
C6 C1 C2 O4 -53.72(19) . . . . ?
C6 C7 O10 N3 86.96(19) . . . . ?
O7 N2 O5 C3 -7.4(3) . . . . ?
C7 C4 O8 C5 -59.0(2) . . . . ?
C7 C6 O9 C5 58.5(2) . . . . ?
O8 C4 C7 C6 55.48(19) . . . . ?
O8 C4 C7 O10 -62.39(18) . . . . ?
O8 C5 O9 C6 -61.6(2) . . . . ?
O9 C5 O8 C4 61.5(2) . . . . ?
O9 C6 C7 C4 -55.0(2) . . . . ?
O9 C6 C7 O10 58.9(2) . . . . ?
O11 N3 O10 C7 3.8(3) . . . . ?
O12 N3 O10 C7 -176.37(17) . . . . ?
